data_4020394
loop_
_publ_author_name
'Weixiang Dai'
'Jeffrey L. Petersen'
'Kung K. Wang'

_publ_section_title
;
 Synthesis of Indeno-Fused Derivatives of Quinolizinium Salts,
 Imidazo[1,2-a]pyridine, Pyrido[1,2-a]indole,
 and 4H-Quinolizin-4-one via Benzannulated Enyne-Allenes
;
_journal_name_full 'Journal of Organic Chemistry'
_journal_page_first 6647
_journal_page_last 6652
_journal_paper_doi 10.1021/jo0505730
_journal_volume 70
_journal_year 2005
_chemical_formula_sum 'C25 H26 N2 O4 S'
_chemical_formula_weight 450.54
_space_group_IT_number 14
_symmetry_cell_setting monoclinic
_symmetry_space_group_name_Hall '-P 2yn'
_symmetry_space_group_name_H-M 'P 1 21/n 1'
_cell_angle_alpha 90.00
_cell_angle_beta 97.206(2)
_cell_angle_gamma 90.00
_cell_formula_units_Z 4
_cell_length_a 11.7418(12)
_cell_length_b 7.5791(7)
_cell_length_c 25.423(3)
_cell_measurement_temperature 295(2)
_cell_volume 2244.6(4)
_diffrn_ambient_temperature 295(2)
_exptl_crystal_density_diffrn 1.333
_cod_original_sg_symbol_H-M 'P 21/n'
_cod_database_code 4020394

loop_
_symmetry_equiv_pos_as_xyz
'x, y, z'
'-x+1/2, y+1/2, -z+1/2'
'-x, -y, -z'
'x-1/2, -y-1/2, z-1/2'

loop_
_atom_site_label
_atom_site_type_symbol
_atom_site_fract_x
_atom_site_fract_y
_atom_site_fract_z
_atom_site_U_iso_or_equiv
_atom_site_adp_type
_atom_site_occupancy
_atom_site_symmetry_multiplicity
_atom_site_calc_flag
_atom_site_refinement_flags
_atom_site_disorder_assembly
_atom_site_disorder_group
S1 S 0.84634(10) 0.85300(12) 0.06589(4) 0.0776(3) Uani 1 1 d . . .
O1 O 0.8625(3) 1.0211(3) 0.09296(11) 0.1013(9) Uani 1 1 d . . .
O2 O 0.7295(2) 0.7997(4) 0.05823(11) 0.1161(11) Uani 1 1 d . . .
O3 O 0.8996(3) 0.8438(4) 0.01823(13) 0.1361(13) Uani 1 1 d . . .
N1 N 0.3033(2) 0.7365(3) 0.07954(9) 0.0555(6) Uani 1 1 d . . .
N2 N 0.5412(2) 0.3364(3) 0.06870(10) 0.0604(7) Uani 1 1 d . . .
C1 C 0.2439(3) 1.2730(4) 0.15920(12) 0.0572(8) Uani 1 1 d . . .
C2 C 0.2213(3) 1.4358(4) 0.18015(15) 0.0705(10) Uani 1 1 d . . .
H2 H 0.1534 1.4948 0.1684 0.085 Uiso 1 1 calc R . .
C3 C 0.3000(3) 1.5097(4) 0.21857(15) 0.0720(10) Uani 1 1 d . . .
H3 H 0.2851 1.6192 0.2328 0.086 Uiso 1 1 calc R . .
C4 C 0.4009(3) 1.4223(4) 0.23619(14) 0.0658(9) Uani 1 1 d . . .
H4 H 0.4527 1.4729 0.2626 0.079 Uiso 1 1 calc R . .
C5 C 0.4257(3) 1.2622(3) 0.21540(12) 0.0573(8) Uani 1 1 d . . .
H5 H 0.4948 1.2059 0.2268 0.069 Uiso 1 1 calc R . .
C6 C 0.3467(3) 1.1849(3) 0.17715(11) 0.0502(7) Uani 1 1 d . . .
C7 C 0.3469(3) 1.0166(4) 0.14790(11) 0.0498(7) Uani 1 1 d . . .
C8 C 0.4270(3) 0.8831(3) 0.14953(10) 0.0466(7) Uani 1 1 d . . .
C9 C 0.4058(2) 0.7380(4) 0.11295(10) 0.0480(7) Uani 1 1 d . . .
C10 C 0.4834(3) 0.6025(3) 0.10970(10) 0.0493(7) Uani 1 1 d . . .
H10 H 0.5521 0.6042 0.1323 0.059 Uiso 1 1 calc R . .
C11 C 0.4628(3) 0.4624(4) 0.07372(11) 0.0537(8) Uani 1 1 d . . .
C12 C 0.3544(3) 0.4637(4) 0.04246(12) 0.0626(9) Uani 1 1 d . . .
H12 H 0.3347 0.3706 0.0193 0.075 Uiso 1 1 calc R . .
C13 C 0.2799(3) 0.5944(4) 0.04527(12) 0.0636(9) Uani 1 1 d . . .
H13 H 0.2099 0.5908 0.0236 0.076 Uiso 1 1 calc R . .
C14 C 0.2241(3) 0.8721(4) 0.07939(13) 0.0640(9) Uani 1 1 d . . .
H14 H 0.1564 0.8674 0.0561 0.077 Uiso 1 1 calc R . .
C15 C 0.2433(3) 1.0078(4) 0.11187(12) 0.0563(8) Uani 1 1 d . . .
C16 C 0.1712(3) 1.1688(4) 0.11740(14) 0.0703(9) Uani 1 1 d . . .
H16A H 0.1578 1.2337 0.0843 0.084 Uiso 1 1 calc R . .
H16B H 0.0979 1.1378 0.1288 0.084 Uiso 1 1 calc R . .
C17 C 0.5137(3) 0.1850(4) 0.03413(13) 0.0730(10) Uani 1 1 d . . .
H17A H 0.4494 0.1231 0.0451 0.110 Uiso 1 1 calc R . .
H17B H 0.5788 0.1075 0.0363 0.110 Uiso 1 1 calc R . .
H17C H 0.4949 0.2248 -0.0018 0.110 Uiso 1 1 calc R . .
C18 C 0.6537(3) 0.3455(4) 0.09832(14) 0.0733(10) Uani 1 1 d . . .
H18A H 0.6837 0.4627 0.0960 0.110 Uiso 1 1 calc R . .
H18B H 0.7035 0.2630 0.0839 0.110 Uiso 1 1 calc R . .
H18C H 0.6489 0.3170 0.1348 0.110 Uiso 1 1 calc R . .
C19 C 0.5347(3) 0.8873(3) 0.18738(11) 0.0448(7) Uani 1 1 d . . .
C20 C 0.6384(3) 0.9274(3) 0.17003(12) 0.0545(8) Uani 1 1 d . . .
H20 H 0.6422 0.9419 0.1340 0.065 Uiso 1 1 calc R . .
C21 C 0.7362(3) 0.9461(4) 0.20546(14) 0.0669(9) Uani 1 1 d . . .
H21 H 0.8053 0.9754 0.1934 0.080 Uiso 1 1 calc R . .
C22 C 0.7320(3) 0.9221(4) 0.25765(15) 0.0760(10) Uani 1 1 d . . .
H22 H 0.7983 0.9368 0.2814 0.091 Uiso 1 1 calc R . .
C23 C 0.6312(3) 0.8763(4) 0.27637(12) 0.0673(9) Uani 1 1 d . . .
H23 H 0.6295 0.8569 0.3124 0.081 Uiso 1 1 calc R . .
C24 C 0.5321(3) 0.8595(3) 0.24084(12) 0.0563(8) Uani 1 1 d . . .
H24 H 0.4633 0.8292 0.2531 0.068 Uiso 1 1 calc R . .
C25 C 0.9182(4) 0.7005(5) 0.10940(17) 0.1042(14) Uani 1 1 d . . .
H25A H 0.8777 0.6865 0.1397 0.156 Uiso 1 1 calc R . .
H25B H 0.9946 0.7420 0.1207 0.156 Uiso 1 1 calc R . .
H25C H 0.9219 0.5891 0.0917 0.156 Uiso 1 1 calc R . .
O4 O 0.0618(3) 0.6875(4) 0.96314(14) 0.1038(9) Uani 1 1 d . . .
H1W H 0.002(4) 0.712(6) 0.9866(16) 0.125 Uiso 1 1 d D . .
H2W H 0.093(3) 0.799(6) 0.9398(16) 0.125 Uiso 1 1 d D . .

loop_
_atom_site_aniso_label
_atom_site_aniso_U_11
_atom_site_aniso_U_22
_atom_site_aniso_U_33
_atom_site_aniso_U_23
_atom_site_aniso_U_13
_atom_site_aniso_U_12
S1 0.0843(8) 0.0811(6) 0.0693(6) -0.0023(5) 0.0174(5) 0.0055(5)
O1 0.116(2) 0.0758(15) 0.115(2) -0.0082(15) 0.0247(18) -0.0097(15)
O2 0.074(2) 0.159(3) 0.109(2) -0.057(2) -0.0123(16) -0.0013(19)
O3 0.187(4) 0.136(2) 0.101(2) 0.0224(19) 0.080(2) 0.040(2)
N1 0.0534(17) 0.0635(14) 0.0471(15) -0.0050(12) -0.0030(13) -0.0017(13)
N2 0.076(2) 0.0535(14) 0.0503(16) -0.0127(12) 0.0023(14) 0.0023(14)
C1 0.054(2) 0.0572(17) 0.062(2) 0.0099(15) 0.0136(16) 0.0084(16)
C2 0.065(2) 0.069(2) 0.081(3) 0.0153(19) 0.023(2) 0.0194(19)
C3 0.084(3) 0.0575(18) 0.080(3) -0.0007(18) 0.034(2) 0.0098(19)
C4 0.075(2) 0.0536(17) 0.069(2) -0.0079(16) 0.0118(18) 0.0024(18)
C5 0.061(2) 0.0498(16) 0.062(2) 0.0013(15) 0.0093(17) 0.0011(15)
C6 0.0531(19) 0.0501(15) 0.0485(17) 0.0049(14) 0.0110(15) 0.0052(15)
C7 0.0495(18) 0.0545(16) 0.0456(17) 0.0040(13) 0.0069(14) -0.0014(15)
C8 0.0501(19) 0.0491(15) 0.0403(16) -0.0012(13) 0.0041(14) -0.0004(14)
C9 0.0510(19) 0.0538(15) 0.0378(15) 0.0017(13) 0.0000(14) -0.0040(14)
C10 0.058(2) 0.0498(15) 0.0385(16) -0.0040(13) -0.0022(14) -0.0008(14)
C11 0.064(2) 0.0581(17) 0.0382(17) -0.0015(14) 0.0020(15) -0.0103(16)
C12 0.073(2) 0.0627(18) 0.0506(19) -0.0114(15) 0.0028(17) -0.0096(18)
C13 0.059(2) 0.079(2) 0.0499(19) -0.0095(17) -0.0060(16) -0.0146(19)
C14 0.047(2) 0.085(2) 0.057(2) 0.0051(18) -0.0055(16) -0.0004(18)
C15 0.054(2) 0.0619(17) 0.0520(18) 0.0040(16) 0.0010(16) 0.0050(16)
C16 0.054(2) 0.079(2) 0.077(2) 0.0091(19) 0.0026(18) 0.0118(18)
C17 0.106(3) 0.0510(16) 0.061(2) -0.0172(15) 0.0064(19) -0.0044(18)
C18 0.081(3) 0.0655(19) 0.069(2) -0.0163(17) -0.007(2) 0.0147(18)
C19 0.0522(19) 0.0385(13) 0.0424(16) -0.0033(12) 0.0005(14) 0.0025(13)
C20 0.060(2) 0.0564(16) 0.0456(17) -0.0057(14) -0.0010(16) 0.0020(16)
C21 0.058(2) 0.073(2) 0.067(2) -0.0033(18) -0.0020(18) -0.0051(17)
C22 0.071(3) 0.083(2) 0.066(3) -0.0081(19) -0.020(2) -0.001(2)
C23 0.087(3) 0.0704(19) 0.0397(18) -0.0012(15) -0.0104(19) 0.0094(19)
C24 0.065(2) 0.0540(16) 0.0487(19) -0.0006(14) 0.0044(16) 0.0000(15)
C25 0.111(4) 0.093(3) 0.108(3) 0.012(2) 0.009(3) 0.006(3)
O4 0.084(2) 0.108(2) 0.115(3) 0.0071(18) -0.0042(16) 0.0224(17)

loop_
_geom_bond_atom_site_label_1
_geom_bond_atom_site_label_2
_geom_bond_distance
_geom_bond_site_symmetry_2
_geom_bond_publ_flag
S1 O2 1.420(3) . ?
S1 O3 1.433(3) . ?
S1 O1 1.449(3) . ?
S1 C25 1.743(4) . ?
N1 C9 1.383(3) . ?
N1 C14 1.386(4) . ?
N1 C13 1.391(4) . ?
N2 C11 1.344(4) . ?
N2 C18 1.438(4) . ?
N2 C17 1.456(3) . ?
C1 C2 1.383(4) . ?
C1 C6 1.404(4) . ?
C1 C16 1.502(4) . ?
C2 C3 1.377(5) . ?
C3 C4 1.382(5) . ?
C4 C5 1.369(4) . ?
C5 C6 1.387(4) . ?
C6 C7 1.477(4) . ?
C7 C8 1.378(4) . ?
C7 C15 1.430(4) . ?
C8 C9 1.442(4) . ?
C8 C19 1.490(4) . ?
C9 C10 1.382(4) . ?
C10 C11 1.402(4) . ?
C11 C12 1.413(4) . ?
C12 C13 1.330(4) . ?
C14 C15 1.321(4) . ?
C15 C16 1.502(4) . ?
C19 C24 1.380(4) . ?
C19 C20 1.380(4) . ?
C20 C21 1.376(4) . ?
C21 C22 1.346(5) . ?
C22 C23 1.375(5) . ?
C23 C24 1.387(4) . ?

loop_
_cod_related_entry_id
_cod_related_entry_database
_cod_related_entry_code
1 ChemSpider 21154842
